data_7039335
loop_
_publ_author_name
'Zhang, Weiquan'
'Wang, Dianpeng'
'Zhu, Lin'
'Zhai, Fupeng'
'Weng, Linhong'
'Sun, Jinyu'
'Ling, Yun'
'Chen, Zhenxia'
'Zhou, Yaming'

_publ_section_title
;
 HCl chemisorption-induced drastic magneto-structural transformation in a
 layered cobalt-phosphonotriazolate coordination polymer.
;
_journal_issue 26
_journal_name_full 'Dalton transactions (Cambridge, England : 2003)'
_journal_page_first 10510
_journal_page_last 10513
_journal_paper_doi 10.1039/c6dt01363e
_journal_volume 45
_journal_year 2016
_chemical_formula_moiety 'C8 H8 Fe N3 O4 P'
_chemical_formula_sum 'C8 H8 Fe N3 O4 P'
_chemical_formula_weight 296.99
_chemical_name_systematic
;
?
;
_space_group_IT_number 14
_symmetry_cell_setting monoclinic
_symmetry_space_group_name_Hall '-P 2ybc'
_symmetry_space_group_name_H-M 'P 1 21/c 1'
_atom_sites_solution_hydrogens geom
_atom_sites_solution_primary direct
_atom_sites_solution_secondary difmap
_audit_creation_method SHELXL-97
_audit_update_record
;
2012-10-17 deposited with the CCDC.
2016-05-27 downloaded from the CCDC.
;
_cell_angle_alpha 90.00
_cell_angle_beta 109.188(2)
_cell_angle_gamma 90.00
_cell_formula_units_Z 4
_cell_length_a 11.0479(14)
_cell_length_b 7.2597(9)
_cell_length_c 12.9092(16)
_cell_measurement_reflns_used 3854
_cell_measurement_temperature 296(2)
_cell_measurement_theta_max 27.47
_cell_measurement_theta_min 3.34
_cell_volume 977.9(2)
_computing_cell_refinement 'Bruker SAINT'
_computing_data_collection 'Bruker APEX2'
_computing_data_reduction 'Bruker SAINT'
_computing_molecular_graphics 'Bruker SHELXTL'
_computing_publication_material 'Bruker SHELXTL'
_computing_structure_refinement 'SHELXL-97 (Sheldrick, 2008)'
_computing_structure_solution 'SHELXS-97 (Sheldrick, 2008)'
_diffrn_ambient_temperature 296(2)
_diffrn_measured_fraction_theta_full 0.987
_diffrn_measured_fraction_theta_max 0.987
_diffrn_measurement_device_type 'Bruker APEX-II CCD'
_diffrn_measurement_method '\f and \w scans'
_diffrn_radiation_monochromator graphite
_diffrn_radiation_source 'fine-focus sealed tube'
_diffrn_radiation_type MoK\a
_diffrn_radiation_wavelength 0.71073
_diffrn_reflns_av_R_equivalents 0.0244
_diffrn_reflns_av_sigmaI/netI 0.0259
_diffrn_reflns_limit_h_max 12
_diffrn_reflns_limit_h_min -13
_diffrn_reflns_limit_k_max 8
_diffrn_reflns_limit_k_min -7
_diffrn_reflns_limit_l_max 15
_diffrn_reflns_limit_l_min -15
_diffrn_reflns_number 5702
_diffrn_reflns_theta_full 25.19
_diffrn_reflns_theta_max 25.19
_diffrn_reflns_theta_min 3.27
_exptl_absorpt_coefficient_mu 1.712
_exptl_absorpt_correction_T_max 0.8752
_exptl_absorpt_correction_T_min 0.7258
_exptl_absorpt_correction_type multi-scan
_exptl_absorpt_process_details sadabs
_exptl_crystal_colour green
_exptl_crystal_density_diffrn 2.017
_exptl_crystal_density_method 'not measured'
_exptl_crystal_description sheet
_exptl_crystal_F_000 600
_exptl_crystal_size_max 0.20
_exptl_crystal_size_mid 0.15
_exptl_crystal_size_min 0.08
_refine_diff_density_max 0.616
_refine_diff_density_min -0.555
_refine_diff_density_rms 0.176
_refine_ls_extinction_method none
_refine_ls_goodness_of_fit_ref 1.216
_refine_ls_hydrogen_treatment mixed
_refine_ls_matrix_type full
_refine_ls_number_parameters 162
_refine_ls_number_reflns 1736
_refine_ls_number_restraints 2
_refine_ls_restrained_S_all 1.216
_refine_ls_R_factor_all 0.0320
_refine_ls_R_factor_gt 0.0260
_refine_ls_shift/su_max 0.000
_refine_ls_shift/su_mean 0.000
_refine_ls_structure_factor_coef Fsqd
_refine_ls_weighting_details 'calc w=1/[\s^2^(Fo^2^)+(0.0587P)^2^+0.5261P] where P=(Fo^2^+2Fc^2^)/3'
_refine_ls_weighting_scheme calc
_refine_ls_wR_factor_gt 0.0806
_refine_ls_wR_factor_ref 0.0983
_reflns_number_gt 1578
_reflns_number_total 1736
_reflns_threshold_expression >2sigma(I)
_cod_data_source_file c6dt01363e2.cif
_cod_data_source_block mo_20603a_0m
_cod_depositor_comments
;
The following automatic conversions were performed:

'_symmetry_cell_setting' value 'Monoclinic' changed to 'monoclinic'
according to
/usr/data/users/saulius/crontab/automatic-downloads/rss-feeds/RSC/lib/dictionaries/cif_core.dic
dictionary named 'cif_core.dic' version 2.4.2 from 2011-04-26.

Automatic conversion script
Id: cif_fix_values 4268 2015-11-12 08:31:59Z antanas 

 Adding full bibliography for 7039333--7039336.cif.
;
_cod_original_sg_symbol_H-M P2(1)/c
_cod_database_code 7039335

loop_
_symmetry_equiv_pos_as_xyz
'x, y, z'
'-x, y+1/2, -z+1/2'
'-x, -y, -z'
'x, -y-1/2, z-1/2'

loop_
_atom_site_label
_atom_site_type_symbol
_atom_site_fract_x
_atom_site_fract_y
_atom_site_fract_z
_atom_site_U_iso_or_equiv
_atom_site_adp_type
_atom_site_occupancy
_atom_site_symmetry_multiplicity
_atom_site_calc_flag
_atom_site_refinement_flags
Fe1 Fe -0.01183(4) 0.04257(5) 0.20817(3) 0.01231(18) Uani 1 1 d .
O1 O 0.16223(19) 0.4069(3) 0.38509(17) 0.0167(4) Uani 1 1 d .
O2 O 0.12181(19) 0.0649(3) 0.35774(17) 0.0155(4) Uani 1 1 d .
O4 O 0.0162(2) 0.2652(3) 0.11869(19) 0.0212(5) Uani 1 1 d D
N1 N 0.8557(2) 0.1881(3) 0.2753(2) 0.0152(5) Uani 1 1 d .
N2 N 0.8834(2) 0.3507(3) 0.33536(19) 0.0149(5) Uani 1 1 d .
O3 O 0.21311(19) 0.1976(3) 0.54951(16) 0.0176(5) Uani 1 1 d .
N3 N 0.7147(2) 0.2241(3) 0.3589(2) 0.0152(5) Uani 1 1 d .
P1 P 0.20391(6) 0.21505(9) 0.43120(6) 0.0105(2) Uani 1 1 d .
C1 C 0.3621(3) 0.1956(4) 0.4194(2) 0.0130(6) Uani 1 1 d .
C2 C 0.3756(4) 0.1369(7) 0.3213(3) 0.0453(11) Uani 1 1 d .
H2 H 0.3040 0.0931 0.2661 0.054 Uiso 1 1 calc R
C3 C 0.4912(4) 0.1415(7) 0.3034(3) 0.0461(12) Uani 1 1 d .
H3 H 0.4975 0.1008 0.2370 0.055 Uiso 1 1 calc R
C4 C 0.5976(3) 0.2066(4) 0.3839(2) 0.0158(6) Uani 1 1 d .
C5 C 0.5894(3) 0.2614(7) 0.4818(3) 0.0428(10) Uani 1 1 d .
H5 H 0.6620 0.3024 0.5370 0.051 Uiso 1 1 calc R
C6 C 0.4720(4) 0.2560(7) 0.4990(3) 0.0446(11) Uani 1 1 d .
H6 H 0.4672 0.2943 0.5663 0.053 Uiso 1 1 calc R
C7 C 0.7985(3) 0.3694(4) 0.3846(2) 0.0160(6) Uani 1 1 d .
H7 H 0.7952 0.4669 0.4303 0.019 Uiso 1 1 calc R
C8 C 0.7551(3) 0.1168(4) 0.2917(2) 0.0166(6) Uani 1 1 d .
H8 H 0.7165 0.0068 0.2612 0.020 Uiso 1 1 calc R
H4A H -0.031(3) 0.354(4) 0.099(3) 0.017(9) Uiso 1 1 d D
H4B H 0.079(3) 0.274(6) 0.094(4) 0.048(13) Uiso 1 1 d D

loop_
_atom_site_aniso_label
_atom_site_aniso_U_11
_atom_site_aniso_U_22
_atom_site_aniso_U_33
_atom_site_aniso_U_23
_atom_site_aniso_U_13
_atom_site_aniso_U_12
Fe1 0.0089(3) 0.0124(3) 0.0169(3) -0.00320(14) 0.00597(18) -0.00042(14)
O1 0.0123(10) 0.0129(9) 0.0243(11) 0.0033(8) 0.0052(8) 0.0013(8)
O2 0.0136(10) 0.0136(9) 0.0200(10) -0.0011(8) 0.0067(8) -0.0023(8)
O4 0.0229(12) 0.0167(11) 0.0316(12) 0.0051(9) 0.0193(10) 0.0035(9)
N1 0.0132(12) 0.0116(11) 0.0229(12) -0.0022(10) 0.0087(10) -0.0001(9)
N2 0.0133(12) 0.0147(12) 0.0185(12) -0.0012(9) 0.0076(10) -0.0002(10)
O3 0.0159(10) 0.0240(11) 0.0164(10) 0.0004(8) 0.0100(8) 0.0005(9)
N3 0.0114(12) 0.0175(12) 0.0199(12) -0.0001(10) 0.0095(10) -0.0012(10)
P1 0.0083(4) 0.0109(4) 0.0138(4) 0.0000(3) 0.0057(3) 0.0004(3)
C1 0.0138(14) 0.0106(13) 0.0158(14) 0.0025(10) 0.0065(11) 0.0014(11)
C2 0.0214(18) 0.077(3) 0.042(2) -0.034(2) 0.0160(17) -0.020(2)
C3 0.029(2) 0.076(3) 0.042(2) -0.036(2) 0.0246(18) -0.021(2)
C4 0.0122(13) 0.0172(14) 0.0217(15) 0.0030(12) 0.0106(12) 0.0004(11)
C5 0.0165(17) 0.086(3) 0.0269(18) -0.022(2) 0.0089(14) -0.0143(19)
C6 0.0227(18) 0.089(3) 0.0258(19) -0.023(2) 0.0131(16) -0.009(2)
C7 0.0155(14) 0.0166(14) 0.0183(14) -0.0023(11) 0.0089(12) -0.0025(11)
C8 0.0159(14) 0.0135(13) 0.0233(15) -0.0030(12) 0.0104(12) -0.0012(12)

loop_
_atom_type_symbol
_atom_type_description
_atom_type_scat_dispersion_real
_atom_type_scat_dispersion_imag
_atom_type_scat_source
C C 0.0033 0.0016 'International Tables Vol C Tables 4.2.6.8 and 6.1.1.4'
H H 0.0000 0.0000 'International Tables Vol C Tables 4.2.6.8 and 6.1.1.4'
N N 0.0061 0.0033 'International Tables Vol C Tables 4.2.6.8 and 6.1.1.4'
O O 0.0106 0.0060 'International Tables Vol C Tables 4.2.6.8 and 6.1.1.4'
P P 0.1023 0.0942 'International Tables Vol C Tables 4.2.6.8 and 6.1.1.4'
Fe Fe 0.3463 0.8444 'International Tables Vol C Tables 4.2.6.8 and 6.1.1.4'

loop_
_geom_angle_atom_site_label_1
_geom_angle_atom_site_label_2
_geom_angle_atom_site_label_3
_geom_angle
_geom_angle_site_symmetry_1
_geom_angle_site_symmetry_3
O1 Fe1 O2 146.36(8) 2_545 .
O1 Fe1 O4 107.52(9) 2_545 .
O2 Fe1 O4 105.99(9) . .
O1 Fe1 N2 90.73(9) 2_545 2_645
O2 Fe1 N2 87.96(8) . 2_645
O4 Fe1 N2 97.20(9) . 2_645
O1 Fe1 N1 86.79(9) 2_545 1_455
O2 Fe1 N1 87.53(9) . 1_455
O4 Fe1 N1 94.90(9) . 1_455
N2 Fe1 N1 167.83(9) 2_645 1_455
P1 O1 Fe1 141.50(13) . 2
P1 O2 Fe1 138.49(12) . .
Fe1 O4 H4A 126(2) . .
Fe1 O4 H4B 124(3) . .
H4A O4 H4B 110(4) . .
C8 N1 N2 106.8(2) . .
C8 N1 Fe1 125.86(19) . 1_655
N2 N1 Fe1 125.04(17) . 1_655
C7 N2 N1 107.4(2) . .
C7 N2 Fe1 133.7(2) . 2_655
N1 N2 Fe1 116.08(17) . 2_655
C8 N3 C7 105.1(2) . .
C8 N3 C4 127.3(2) . .
C7 N3 C4 126.9(2) . .
O3 P1 O1 112.62(12) . .
O3 P1 O2 113.45(12) . .
O1 P1 O2 111.53(11) . .
O3 P1 C1 109.54(12) . .
O1 P1 C1 102.39(12) . .
O2 P1 C1 106.52(12) . .
C6 C1 C2 116.4(3) . .
C6 C1 P1 123.4(2) . .
C2 C1 P1 119.8(2) . .
C3 C2 C1 122.1(3) . .
C3 C2 H2 118.9 . .
C1 C2 H2 118.9 . .
C2 C3 C4 119.6(3) . .
C2 C3 H3 120.2 . .
C4 C3 H3 120.2 . .
C5 C4 C3 120.3(3) . .
C5 C4 N3 121.6(3) . .
C3 C4 N3 118.0(3) . .
C4 C5 C6 119.6(3) . .
C4 C5 H5 120.2 . .
C6 C5 H5 120.2 . .
C1 C6 C5 122.0(3) . .
C1 C6 H6 119.0 . .
C5 C6 H6 119.0 . .
N2 C7 N3 109.9(3) . .
N2 C7 H7 125.1 . .
N3 C7 H7 125.1 . .
N1 C8 N3 110.8(3) . .
N1 C8 H8 124.6 . .
N3 C8 H8 124.6 . .

loop_
_geom_bond_atom_site_label_1
_geom_bond_atom_site_label_2
_geom_bond_distance
_geom_bond_site_symmetry_2
Fe1 O1 1.966(2) 2_545
Fe1 O2 2.015(2) .
Fe1 O4 2.068(2) .
Fe1 N2 2.189(2) 2_645
Fe1 N1 2.201(2) 1_455
O1 P1 1.525(2) .
O1 Fe1 1.966(2) 2
O2 P1 1.531(2) .
O4 H4A 0.816(18) .
O4 H4B 0.85(2) .
N1 C8 1.305(4) .
N1 N2 1.390(3) .
N1 Fe1 2.201(2) 1_655
N2 C7 1.301(4) .
N2 Fe1 2.189(2) 2_655
O3 P1 1.502(2) .
N3 C8 1.346(4) .
N3 C7 1.371(4) .
N3 C4 1.439(4) .
P1 C1 1.809(3) .
C1 C6 1.379(5) .
C1 C2 1.390(5) .
C2 C3 1.372(5) .
C2 H2 0.9300 .
C3 C4 1.372(5) .
C3 H3 0.9300 .
C4 C5 1.356(5) .
C5 C6 1.387(5) .
C5 H5 0.9300 .
C6 H6 0.9300 .
C7 H7 0.9300 .
C8 H8 0.9300 .

loop_
_geom_hbond_atom_site_label_D
_geom_hbond_atom_site_label_H
_geom_hbond_atom_site_label_A
_geom_hbond_distance_DH
_geom_hbond_distance_HA
_geom_hbond_distance_DA
_geom_hbond_angle_DHA
_geom_hbond_site_symmetry_A
O4 H4A O2 0.816(18) 2.00(2) 2.730(3) 148(3) 2
O4 H4B O3 0.85(2) 1.77(2) 2.623(3) 177(5) 4_565

loop_
_geom_torsion_atom_site_label_1
_geom_torsion_atom_site_label_2
_geom_torsion_atom_site_label_3
_geom_torsion_atom_site_label_4
_geom_torsion
_geom_torsion_site_symmetry_1
_geom_torsion_site_symmetry_4
O1 Fe1 O2 P1 -151.21(16) 2_545 .
O4 Fe1 O2 P1 23.6(2) . .
N2 Fe1 O2 P1 120.5(2) 2_645 .
N1 Fe1 O2 P1 -70.77(19) 1_455 .
C8 N1 N2 C7 -0.1(3) . .
Fe1 N1 N2 C7 -163.7(2) 1_655 .
C8 N1 N2 Fe1 -163.72(19) . 2_655
Fe1 N1 N2 Fe1 32.7(3) 1_655 2_655
Fe1 O1 P1 O3 -102.5(2) 2 .
Fe1 O1 P1 O2 26.3(2) 2 .
Fe1 O1 P1 C1 139.9(2) 2 .
Fe1 O2 P1 O3 138.14(17) . .
Fe1 O2 P1 O1 9.7(2) . .
Fe1 O2 P1 C1 -101.26(19) . .
O3 P1 C1 C6 -32.4(3) . .
O1 P1 C1 C6 87.3(3) . .
O2 P1 C1 C6 -155.5(3) . .
O3 P1 C1 C2 155.2(3) . .
O1 P1 C1 C2 -85.1(3) . .
O2 P1 C1 C2 32.1(3) . .
C6 C1 C2 C3 -1.1(7) . .
P1 C1 C2 C3 171.7(4) . .
C1 C2 C3 C4 -0.3(8) . .
C2 C3 C4 C5 1.8(7) . .
C2 C3 C4 N3 -174.8(4) . .
C8 N3 C4 C5 150.6(4) . .
C7 N3 C4 C5 -40.5(5) . .
C8 N3 C4 C3 -32.8(5) . .
C7 N3 C4 C3 136.1(4) . .
C3 C4 C5 C6 -1.7(7) . .
N3 C4 C5 C6 174.7(4) . .
C2 C1 C6 C5 1.2(7) . .
P1 C1 C6 C5 -171.4(4) . .
C4 C5 C6 C1 0.2(8) . .
N1 N2 C7 N3 -0.1(3) . .
Fe1 N2 C7 N3 159.3(2) 2_655 .
C8 N3 C7 N2 0.3(3) . .
C4 N3 C7 N2 -170.6(3) . .
N2 N1 C8 N3 0.3(3) . .
Fe1 N1 C8 N3 163.75(19) 1_655 .
C7 N3 C8 N1 -0.4(3) . .
C4 N3 C8 N1 170.4(3) . .
